data_7133995
loop_
_publ_author_name
'Song, Jia-Lin'
'Yang, Zi-Feng'
'Fang, Sheng'
'Chen, Wang-Liang'
'Ye, Lian-Bao'
'Liu, Xiang'
'Shu, Bing'

_publ_section_title
;
 Rhodium-catalyzed C-H &#x3b1;-fluoroalkenylation/annulation of
 &#x3b2;-ketosulfoxonium ylides with 2,2-difluorovinyl
 tosylate/oxadiazolones.
;
_journal_issue 100
_journal_name_full 'Chemical communications (Cambridge, England)'
_journal_page_first 15000
_journal_page_last 15003
_journal_paper_doi 10.1039/d4cc05621c
_journal_volume 60
_journal_year 2024
_chemical_formula_moiety 'C24 H16 Br2 N2 O4'
_chemical_formula_sum 'C24 H16 Br2 N2 O4'
_chemical_formula_weight 556.21
_space_group_crystal_system monoclinic
_space_group_IT_number 14
_space_group_name_Hall '-P 2ybc'
_space_group_name_H-M_alt 'P 1 21/c 1'
_atom_sites_solution_hydrogens geom
_atom_sites_solution_primary dual
_audit_creation_date 2023-11-04
_audit_creation_method
;
Olex2 1.5-beta
(compiled 2022.04.07 svn.rca3783a0 for OlexSys, GUI svn.r6439)
;
_audit_update_record
;
2024-09-11 deposited with the CCDC.	2024-11-20 downloaded from the CCDC.
;
_cell_angle_alpha 90
_cell_angle_beta 102.2430(10)
_cell_angle_gamma 90
_cell_formula_units_Z 4
_cell_length_a 13.02870(10)
_cell_length_b 20.8713(2)
_cell_length_c 8.81380(10)
_cell_measurement_reflns_used 8930
_cell_measurement_temperature 220.00(10)
_cell_measurement_theta_max 74.0850
_cell_measurement_theta_min 3.4630
_cell_volume 2342.19(4)
_computing_cell_refinement 'CrysAlisPro 1.171.39.33c (Rigaku OD, 2017)'
_computing_data_collection 'CrysAlisPro 1.171.39.33c (Rigaku OD, 2017)'
_computing_data_reduction 'CrysAlisPro 1.171.39.33c (Rigaku OD, 2017)'
_computing_molecular_graphics 'Olex2 1.5-beta (Dolomanov et al., 2009)'
_computing_publication_material 'Olex2 1.5-beta (Dolomanov et al., 2009)'
_computing_structure_refinement 'SHELXL 2018/3 (Sheldrick, 2015)'
_computing_structure_solution 'SHELXT 2018/2 (Sheldrick, 2018)'
_diffrn_ambient_environment N~2~
_diffrn_ambient_temperature 220.00(10)
_diffrn_detector 'CCD plate'
_diffrn_measured_fraction_theta_full 0.999
_diffrn_measured_fraction_theta_max 0.969
_diffrn_measurement_details
;
List of Runs (angles in degrees, time in seconds):

  # Type    Start    End  Width  t~exp~   \w     \q     \k     \f   Frames
#--------------------------------------------------------------------------
  1  \w    -30.00  31.00   0.50    0.50    --    0.00 -82.00-180.00  122
  2  \w    -33.00  -2.00   0.50    0.50    --    0.00 -82.00   0.00   62
  3  \w    -33.00  23.00   0.50    0.50    --    0.00 -82.00  60.00  112
  4  \w    -14.00  11.00   0.50    0.50    --    0.00 -82.00-150.00   50
  5  \w     84.00 185.00   0.50    0.50    --   95.80  45.00 150.00  202
  6  \w      6.00 119.00   0.50    0.50    --   95.80 -61.00-120.00  226
  7  \w     79.00 110.00   0.50    0.50    --   95.80  30.00  90.00   62
  8  \w     76.00 152.00   0.50    0.50    --   95.80  45.00-180.00  152
  9  \w     90.00 116.00   0.50    0.50    --   95.80 -61.00  30.00   52
 10  \w    142.00 183.00   0.50    0.50    --   95.80  30.00  90.00   82
 11  \w     52.00 115.00   0.50    0.50    --   95.80 -45.00   0.00  126
 12  \w     79.00 162.00   0.50    0.50    --   95.80  30.00 120.00  166
;
_diffrn_measurement_device 'four-circle diffractometer'
_diffrn_measurement_device_type 'XtaLAB AFC12 (RINC): Kappa single'
_diffrn_measurement_method '\w scans'
_diffrn_orient_matrix_type 'CrysAlisPro convention (1999,Acta A55,543-557)'
_diffrn_orient_matrix_UB_11 -0.0319502000
_diffrn_orient_matrix_UB_12 0.0318152000
_diffrn_orient_matrix_UB_13 0.1407901000
_diffrn_orient_matrix_UB_21 -0.1081933000
_diffrn_orient_matrix_UB_22 -0.0327630000
_diffrn_orient_matrix_UB_23 -0.0428351000
_diffrn_orient_matrix_UB_31 0.0436513000
_diffrn_orient_matrix_UB_32 -0.0580033000
_diffrn_orient_matrix_UB_33 0.1016389000
_diffrn_radiation_monochromator mirror
_diffrn_radiation_probe x-ray
_diffrn_radiation_type 'Cu K\a'
_diffrn_radiation_wavelength 1.54184
_diffrn_reflns_av_R_equivalents 0.0227
_diffrn_reflns_av_unetI/netI 0.0211
_diffrn_reflns_Laue_measured_fraction_full 0.999
_diffrn_reflns_Laue_measured_fraction_max 0.969
_diffrn_reflns_limit_h_max 16
_diffrn_reflns_limit_h_min -13
_diffrn_reflns_limit_k_max 25
_diffrn_reflns_limit_k_min -25
_diffrn_reflns_limit_l_max 10
_diffrn_reflns_limit_l_min -9
_diffrn_reflns_number 12255
_diffrn_reflns_point_group_measured_fraction_full 0.999
_diffrn_reflns_point_group_measured_fraction_max 0.969
_diffrn_reflns_theta_full 67.684
_diffrn_reflns_theta_max 74.302
_diffrn_reflns_theta_min 4.067
_diffrn_source 'Rotating-anode X-ray tube'
_diffrn_source_type 'Rigaku (Cu) X-ray Source'
_exptl_absorpt_coefficient_mu 4.667
_exptl_absorpt_correction_T_max 1.00000
_exptl_absorpt_correction_T_min 0.54907
_exptl_absorpt_correction_type multi-scan
_exptl_absorpt_process_details
;
CrysAlisPro 1.171.39.33c (Rigaku Oxford Diffraction, 2017)
Empirical absorption correction using spherical harmonics,
 implemented in SCALE3 ABSPACK scaling algorithm.
;
_exptl_crystal_colour 'clear light colourless'
_exptl_crystal_density_diffrn 1.577
_exptl_crystal_description block
_exptl_crystal_F_000 1104
_exptl_crystal_size_max 0.15
_exptl_crystal_size_mid 0.12
_exptl_crystal_size_min 0.11
_refine_diff_density_max 0.511
_refine_diff_density_min -0.614
_refine_diff_density_rms 0.057
_refine_ls_extinction_coef 0.00143(10)
_refine_ls_extinction_expression Fc^*^=kFc[1+0.001xFc^2^\l^3^/sin(2\q)]^-1/4^
_refine_ls_extinction_method 'SHELXL-2018/3 (Sheldrick 2018)'
_refine_ls_goodness_of_fit_ref 1.021
_refine_ls_hydrogen_treatment constr
_refine_ls_matrix_type full
_refine_ls_number_parameters 291
_refine_ls_number_reflns 4631
_refine_ls_number_restraints 0
_refine_ls_restrained_S_all 1.021
_refine_ls_R_factor_all 0.0368
_refine_ls_R_factor_gt 0.0348
_refine_ls_shift/su_max 0.001
_refine_ls_shift/su_mean 0.000
_refine_ls_structure_factor_coef Fsqd
_refine_ls_weighting_details 'w=1/[\s^2^(Fo^2^)+(0.0508P)^2^+1.6403P] where P=(Fo^2^+2Fc^2^)/3'
_refine_ls_weighting_scheme calc
_refine_ls_wR_factor_gt 0.0970
_refine_ls_wR_factor_ref 0.0987
_reflns_Friedel_coverage 0.000
_reflns_number_gt 4300
_reflns_number_total 4631
_reflns_threshold_expression 'I > 2\s(I)'
_cod_data_source_file d4cc05621c2.cif
_cod_data_source_block sjl-1
_cod_depositor_comments 'Adding full bibliography for 7133995.cif.'
_cod_database_code 7133995
_shelx_shelxl_version_number 2018/3
_chemical_oxdiff_formula 'C H O N Br'
_shelx_space_group_comment
;
The symmetry employed for this shelxl refinement is uniquely defined
by the following loop, which should always be used as a source of
symmetry information in preference to the above space-group names.
They are only intended as comments.
;
_olex2_refinement_description
;
1. Fixed Uiso
 At 1.2 times of:
  All C(H) groups, All C(H,H) groups
 At 1.5 times of:
  All O(H) groups
2.a Secondary CH2 refined with riding coordinates:
 C8(H8A,H8B), C16(H16A,H16B)
2.b Aromatic/amide H refined with riding coordinates:
 C2(H2), C3(H3), C5(H5), C6(H6), C10(H10), C11(H11), C12(H12), C19(H19),
 C20(H20), C22(H22), C23(H23)
2.c Idealised tetrahedral OH refined as rotating group:
 O4(H4)
;
_smtbx_masks_void_probe_radius 1.2
_smtbx_masks_void_truncation_radius 1.2
_olex2_submission_special_instructions 'No special instructions were received'
_oxdiff_exptl_absorpt_empirical_details
;
Empirical correction (ABSPACK) includes:
- Absorption correction using spherical harmonics
- Frame scaling
;
_oxdiff_exptl_absorpt_empirical_full_max 1.790
_oxdiff_exptl_absorpt_empirical_full_min 0.721

loop_
_space_group_symop_operation_xyz
'x, y, z'
'-x, y+1/2, -z+1/2'
'-x, -y, -z'
'x, -y-1/2, z-1/2'

loop_
_atom_site_label
_atom_site_type_symbol
_atom_site_fract_x
_atom_site_fract_y
_atom_site_fract_z
_atom_site_U_iso_or_equiv
_atom_site_adp_type
_atom_site_occupancy
_atom_site_site_symmetry_order
_atom_site_calc_flag
_atom_site_refinement_flags_posn
_atom_site_refinement_flags_adp
_atom_site_refinement_flags_occupancy
_atom_site_disorder_assembly
_atom_site_disorder_group
Br1 Br 0.13584(2) 0.33630(2) -0.27779(4) 0.06099(13) Uani 1 1 d . . . . .
Br2 Br 0.96684(3) 0.65755(2) 0.80633(5) 0.07854(15) Uani 1 1 d . . . . .
O1 O 0.53446(14) 0.24014(8) 0.3176(2) 0.0529(4) Uani 1 1 d . . . . .
O2 O 0.43053(12) 0.43229(8) 0.60392(18) 0.0437(4) Uani 1 1 d . . . . .
O3 O 0.46803(12) 0.49004(8) 0.82693(19) 0.0445(4) Uani 1 1 d . . . . .
O4 O 0.65169(12) 0.42835(7) 1.01628(16) 0.0379(3) Uani 1 1 d . . . . .
H4 H 0.622155 0.463451 1.025830 0.057 Uiso 1 1 calc R U . . .
N1 N 0.48841(14) 0.39031(9) 0.5224(2) 0.0415(4) Uani 1 1 d . . . . .
N2 N 0.58778(12) 0.42180(8) 0.74600(18) 0.0306(3) Uani 1 1 d . . . . .
C1 C 0.42661(16) 0.30376(10) 0.1253(2) 0.0352(4) Uani 1 1 d . . . . .
C2 C 0.40984(17) 0.36254(11) 0.0487(3) 0.0407(5) Uani 1 1 d . . . . .
H2 H 0.458248 0.396558 0.079270 0.049 Uiso 1 1 calc R U . . .
C3 C 0.32334(17) 0.37193(11) -0.0715(3) 0.0424(5) Uani 1 1 d . . . . .
H3 H 0.312264 0.411909 -0.123937 0.051 Uiso 1 1 calc R U . . .
C4 C 0.25416(17) 0.32226(12) -0.1130(3) 0.0432(5) Uani 1 1 d . . . . .
C5 C 0.2678(2) 0.26365(13) -0.0395(3) 0.0564(7) Uani 1 1 d . . . . .
H5 H 0.218564 0.230057 -0.070105 0.068 Uiso 1 1 calc R U . . .
C6 C 0.3547(2) 0.25469(12) 0.0797(3) 0.0495(6) Uani 1 1 d . . . . .
H6 H 0.365269 0.214453 0.131078 0.059 Uiso 1 1 calc R U . . .
C7 C 0.52030(16) 0.29163(10) 0.2524(2) 0.0348(4) Uani 1 1 d . . . . .
C8 C 0.59957(18) 0.34563(10) 0.2903(2) 0.0366(4) Uani 1 1 d . . . . .
H8A H 0.633210 0.351947 0.200744 0.044 Uiso 1 1 calc R U . . .
H8B H 0.561611 0.385602 0.303975 0.044 Uiso 1 1 calc R U . . .
C9 C 0.68389(17) 0.33502(9) 0.4330(2) 0.0336(4) Uani 1 1 d . . . . .
C10 C 0.77924(18) 0.30866(11) 0.4178(3) 0.0407(5) Uani 1 1 d . . . . .
H10 H 0.788242 0.295849 0.318044 0.049 Uiso 1 1 calc R U . . .
C11 C 0.86118(18) 0.30067(11) 0.5445(3) 0.0426(5) Uani 1 1 d . . . . .
H11 H 0.925320 0.282298 0.530868 0.051 Uiso 1 1 calc R U . . .
C12 C 0.85052(17) 0.31927(10) 0.6915(3) 0.0374(4) Uani 1 1 d . . . . .
H12 H 0.907335 0.314000 0.778049 0.045 Uiso 1 1 calc R U . . .
C13 C 0.75655(16) 0.34558(9) 0.7115(2) 0.0314(4) Uani 1 1 d . . . . .
C14 C 0.67368(16) 0.35352(9) 0.5823(2) 0.0315(4) Uani 1 1 d . . . . .
C15 C 0.58072(15) 0.38658(9) 0.6118(2) 0.0313(4) Uani 1 1 d . . . . .
C16 C 0.74087(16) 0.36346(10) 0.8706(2) 0.0328(4) Uani 1 1 d . . . . .
H16A H 0.810365 0.366695 0.942216 0.039 Uiso 1 1 calc R U . . .
H16B H 0.701132 0.328883 0.909309 0.039 Uiso 1 1 calc R U . . .
C17 C 0.68207(15) 0.42682(10) 0.8734(2) 0.0307(4) Uani 1 1 d . . . . .
C18 C 0.74767(15) 0.48501(9) 0.8515(2) 0.0312(4) Uani 1 1 d . . . . .
C19 C 0.83178(17) 0.50064(11) 0.9718(3) 0.0391(5) Uani 1 1 d . . . . .
H19 H 0.845178 0.475662 1.064015 0.047 Uiso 1 1 calc R U . . .
C20 C 0.89607(17) 0.55225(11) 0.9584(3) 0.0442(5) Uani 1 1 d . . . . .
H20 H 0.953102 0.562865 1.041062 0.053 Uiso 1 1 calc R U . . .
C21 C 0.87666(19) 0.58788(11) 0.8247(3) 0.0476(6) Uani 1 1 d . . . . .
C22 C 0.7928(2) 0.57405(13) 0.7049(3) 0.0577(7) Uani 1 1 d . . . . .
H22 H 0.778926 0.599760 0.613879 0.069 Uiso 1 1 calc R U . . .
C23 C 0.72942(19) 0.52248(12) 0.7188(3) 0.0468(6) Uani 1 1 d . . . . .
H23 H 0.672182 0.512451 0.635933 0.056 Uiso 1 1 calc R U . . .
C24 C 0.49422(16) 0.45223(10) 0.7380(2) 0.0355(4) Uani 1 1 d . . . . .

loop_
_atom_site_aniso_label
_atom_site_aniso_U_11
_atom_site_aniso_U_22
_atom_site_aniso_U_33
_atom_site_aniso_U_23
_atom_site_aniso_U_13
_atom_site_aniso_U_12
Br1 0.04039(17) 0.0609(2) 0.0708(2) -0.00324(13) -0.01264(13) 0.00050(11)
Br2 0.0569(2) 0.0485(2) 0.1190(3) 0.01957(16) -0.00651(19) -0.02238(13)
O1 0.0482(10) 0.0371(9) 0.0666(11) 0.0118(8) -0.0029(8) -0.0042(7)
O2 0.0299(7) 0.0542(10) 0.0429(8) -0.0040(7) -0.0014(6) 0.0097(7)
O3 0.0404(8) 0.0442(9) 0.0490(9) -0.0032(7) 0.0098(7) 0.0100(7)
O4 0.0392(8) 0.0433(8) 0.0316(7) 0.0027(6) 0.0087(6) 0.0028(6)
N1 0.0336(9) 0.0479(11) 0.0397(9) -0.0044(8) 0.0004(7) 0.0071(8)
N2 0.0243(8) 0.0330(8) 0.0323(8) -0.0005(6) 0.0011(6) 0.0007(6)
C1 0.0327(10) 0.0335(10) 0.0394(10) -0.0017(8) 0.0076(8) 0.0015(8)
C2 0.0347(11) 0.0333(11) 0.0517(13) 0.0001(9) 0.0037(9) -0.0019(8)
C3 0.0340(11) 0.0375(11) 0.0529(13) 0.0029(9) 0.0032(9) 0.0016(9)
C4 0.0309(11) 0.0452(12) 0.0507(12) -0.0044(10) 0.0025(9) 0.0015(9)
C5 0.0479(14) 0.0428(13) 0.0703(16) 0.0000(12) -0.0061(12) -0.0137(11)
C6 0.0463(13) 0.0360(12) 0.0613(14) 0.0060(10) 0.0000(11) -0.0073(10)
C7 0.0357(11) 0.0327(10) 0.0370(10) -0.0009(8) 0.0098(8) 0.0025(8)
C8 0.0416(11) 0.0339(11) 0.0332(10) 0.0000(8) 0.0059(9) -0.0027(8)
C9 0.0367(11) 0.0271(9) 0.0360(10) 0.0004(7) 0.0055(8) -0.0029(8)
C10 0.0439(12) 0.0362(11) 0.0435(11) -0.0050(9) 0.0127(9) -0.0002(9)
C11 0.0348(11) 0.0383(11) 0.0557(13) -0.0017(10) 0.0116(9) 0.0062(9)
C12 0.0322(10) 0.0335(10) 0.0445(11) 0.0034(9) 0.0037(8) 0.0035(8)
C13 0.0295(10) 0.0248(9) 0.0383(10) 0.0034(7) 0.0035(8) 0.0000(7)
C14 0.0304(10) 0.0274(9) 0.0358(10) 0.0012(7) 0.0051(8) -0.0015(7)
C15 0.0294(9) 0.0312(10) 0.0312(9) 0.0023(7) 0.0021(7) -0.0003(8)
C16 0.0332(10) 0.0301(10) 0.0326(9) 0.0042(7) 0.0014(8) 0.0016(8)
C17 0.0274(9) 0.0342(10) 0.0280(9) 0.0020(7) -0.0001(7) -0.0002(8)
C18 0.0283(9) 0.0295(9) 0.0341(9) -0.0008(7) 0.0030(7) 0.0024(7)
C19 0.0348(11) 0.0407(11) 0.0375(10) 0.0011(9) -0.0018(8) 0.0002(9)
C20 0.0328(11) 0.0396(12) 0.0545(13) -0.0073(10) -0.0034(9) -0.0012(9)
C21 0.0370(11) 0.0321(11) 0.0701(15) 0.0046(10) 0.0031(11) -0.0056(9)
C22 0.0541(15) 0.0482(14) 0.0617(15) 0.0213(12) -0.0083(12) -0.0136(12)
C23 0.0424(12) 0.0451(13) 0.0455(12) 0.0112(10) -0.0072(10) -0.0081(10)
C24 0.0294(10) 0.0374(11) 0.0380(10) 0.0024(8) 0.0032(8) 0.0030(8)

loop_
_atom_type_symbol
_atom_type_description
_atom_type_scat_dispersion_real
_atom_type_scat_dispersion_imag
_atom_type_scat_source
C C 0.0181 0.0091 'International Tables Vol C Tables 4.2.6.8 and 6.1.1.4'
H H 0.0000 0.0000 'International Tables Vol C Tables 4.2.6.8 and 6.1.1.4'
Br Br -0.6763 1.2805 'International Tables Vol C Tables 4.2.6.8 and 6.1.1.4'
N N 0.0311 0.0180 'International Tables Vol C Tables 4.2.6.8 and 6.1.1.4'
O O 0.0492 0.0322 'International Tables Vol C Tables 4.2.6.8 and 6.1.1.4'

loop_
_geom_angle_atom_site_label_1
_geom_angle_atom_site_label_2
_geom_angle_atom_site_label_3
_geom_angle
_geom_angle_site_symmetry_1
_geom_angle_site_symmetry_3
_geom_angle_publ_flag
C24 O2 N1 109.41(15) . . ?
C17 O4 H4 109.5 . . ?
C15 N1 O2 104.47(16) . . ?
C15 N2 C17 125.55(16) . . ?
C24 N2 C15 107.93(16) . . ?
C24 N2 C17 126.49(17) . . ?
C2 C1 C7 122.09(19) . . ?
C6 C1 C2 118.8(2) . . ?
C6 C1 C7 119.08(19) . . ?
C1 C2 H2 119.6 . . ?
C3 C2 C1 120.8(2) . . ?
C3 C2 H2 119.6 . . ?
C2 C3 H3 120.7 . . ?
C4 C3 C2 118.6(2) . . ?
C4 C3 H3 120.7 . . ?
C3 C4 Br1 117.86(18) . . ?
C3 C4 C5 122.3(2) . . ?
C5 C4 Br1 119.88(18) . . ?
C4 C5 H5 120.7 . . ?
C4 C5 C6 118.7(2) . . ?
C6 C5 H5 120.7 . . ?
C1 C6 H6 119.6 . . ?
C5 C6 C1 120.8(2) . . ?
C5 C6 H6 119.6 . . ?
O1 C7 C1 121.5(2) . . ?
O1 C7 C8 121.67(19) . . ?
C1 C7 C8 116.72(18) . . ?
C7 C8 H8A 108.6 . . ?
C7 C8 H8B 108.6 . . ?
H8A C8 H8B 107.6 . . ?
C9 C8 C7 114.74(17) . . ?
C9 C8 H8A 108.6 . . ?
C9 C8 H8B 108.6 . . ?
C10 C9 C8 119.23(19) . . ?
C10 C9 C14 117.56(19) . . ?
C14 C9 C8 123.13(19) . . ?
C9 C10 H10 119.2 . . ?
C11 C10 C9 121.5(2) . . ?
C11 C10 H10 119.2 . . ?
C10 C11 H11 119.7 . . ?
C10 C11 C12 120.5(2) . . ?
C12 C11 H11 119.7 . . ?
C11 C12 H12 120.1 . . ?
C13 C12 C11 119.7(2) . . ?
C13 C12 H12 120.1 . . ?
C12 C13 C14 119.44(19) . . ?
C12 C13 C16 120.95(18) . . ?
C14 C13 C16 119.57(18) . . ?
C9 C14 C15 122.82(18) . . ?
C13 C14 C9 121.23(19) . . ?
C13 C14 C15 115.77(18) . . ?
N1 C15 N2 112.02(18) . . ?
N1 C15 C14 128.16(18) . . ?
N2 C15 C14 119.74(17) . . ?
C13 C16 H16A 108.9 . . ?
C13 C16 H16B 108.9 . . ?
C13 C16 C17 113.34(16) . . ?
H16A C16 H16B 107.7 . . ?
C17 C16 H16A 108.9 . . ?
C17 C16 H16B 108.9 . . ?
O4 C17 N2 109.67(16) . . ?
O4 C17 C16 105.81(15) . . ?
O4 C17 C18 111.74(16) . . ?
N2 C17 C16 105.31(15) . . ?
N2 C17 C18 110.97(15) . . ?
C18 C17 C16 113.02(16) . . ?
C19 C18 C17 117.57(18) . . ?
C23 C18 C17 123.91(18) . . ?
C23 C18 C19 118.5(2) . . ?
C18 C19 H19 119.7 . . ?
C20 C19 C18 120.6(2) . . ?
C20 C19 H19 119.7 . . ?
C19 C20 H20 120.3 . . ?
C21 C20 C19 119.4(2) . . ?
C21 C20 H20 120.3 . . ?
C20 C21 Br2 118.97(18) . . ?
C20 C21 C22 121.1(2) . . ?
C22 C21 Br2 119.93(19) . . ?
C21 C22 H22 120.4 . . ?
C23 C22 C21 119.2(2) . . ?
C23 C22 H22 120.4 . . ?
C18 C23 H23 119.4 . . ?
C22 C23 C18 121.2(2) . . ?
C22 C23 H23 119.4 . . ?
O2 C24 N2 106.07(17) . . ?
O3 C24 O2 123.99(19) . . ?
O3 C24 N2 129.94(19) . . ?

loop_
_geom_bond_atom_site_label_1
_geom_bond_atom_site_label_2
_geom_bond_distance
_geom_bond_site_symmetry_2
_geom_bond_publ_flag
Br1 C4 1.903(2) . ?
Br2 C21 1.898(2) . ?
O1 C7 1.214(3) . ?
O2 N1 1.443(2) . ?
O2 C24 1.358(3) . ?
O3 C24 1.211(3) . ?
O4 H4 0.8400 . ?
O4 C17 1.398(2) . ?
N1 C15 1.293(3) . ?
N2 C15 1.379(3) . ?
N2 C17 1.482(2) . ?
N2 C24 1.363(3) . ?
C1 C2 1.395(3) . ?
C1 C6 1.389(3) . ?
C1 C7 1.493(3) . ?
C2 H2 0.9500 . ?
C2 C3 1.387(3) . ?
C3 H3 0.9500 . ?
C3 C4 1.371(3) . ?
C4 C5 1.378(4) . ?
C5 H5 0.9500 . ?
C5 C6 1.385(3) . ?
C6 H6 0.9500 . ?
C7 C8 1.517(3) . ?
C8 H8A 0.9900 . ?
C8 H8B 0.9900 . ?
C8 C9 1.500(3) . ?
C9 C10 1.391(3) . ?
C9 C14 1.405(3) . ?
C10 H10 0.9500 . ?
C10 C11 1.382(3) . ?
C11 H11 0.9500 . ?
C11 C12 1.387(3) . ?
C12 H12 0.9500 . ?
C12 C13 1.387(3) . ?
C13 C14 1.403(3) . ?
C13 C16 1.506(3) . ?
C14 C15 1.464(3) . ?
C16 H16A 0.9900 . ?
C16 H16B 0.9900 . ?
C16 C17 1.531(3) . ?
C17 C18 1.521(3) . ?
C18 C19 1.393(3) . ?
C18 C23 1.385(3) . ?
C19 H19 0.9500 . ?
C19 C20 1.385(3) . ?
C20 H20 0.9500 . ?
C20 C21 1.370(4) . ?
C21 C22 1.380(3) . ?
C22 H22 0.9500 . ?
C22 C23 1.378(3) . ?
C23 H23 0.9500 . ?

loop_
_geom_torsion_atom_site_label_1
_geom_torsion_atom_site_label_2
_geom_torsion_atom_site_label_3
_geom_torsion_atom_site_label_4
_geom_torsion
_geom_torsion_site_symmetry_1
_geom_torsion_site_symmetry_2
_geom_torsion_site_symmetry_3
_geom_torsion_site_symmetry_4
_geom_torsion_publ_flag
Br1 C4 C5 C6 179.8(2) . . . . ?
Br2 C21 C22 C23 178.6(2) . . . . ?
O1 C7 C8 C9 -11.4(3) . . . . ?
O2 N1 C15 N2 0.9(2) . . . . ?
O2 N1 C15 C14 -175.81(19) . . . . ?
O4 C17 C18 C19 49.4(2) . . . . ?
O4 C17 C18 C23 -131.4(2) . . . . ?
N1 O2 C24 O3 176.8(2) . . . . ?
N1 O2 C24 N2 -2.8(2) . . . . ?
N2 C17 C18 C19 172.18(17) . . . . ?
N2 C17 C18 C23 -8.7(3) . . . . ?
C1 C2 C3 C4 0.4(4) . . . . ?
C1 C7 C8 C9 171.60(18) . . . . ?
C2 C1 C6 C5 0.1(4) . . . . ?
C2 C1 C7 O1 -179.5(2) . . . . ?
C2 C1 C7 C8 -2.5(3) . . . . ?
C2 C3 C4 Br1 179.82(18) . . . . ?
C2 C3 C4 C5 0.0(4) . . . . ?
C3 C4 C5 C6 -0.3(4) . . . . ?
C4 C5 C6 C1 0.3(4) . . . . ?
C6 C1 C2 C3 -0.4(3) . . . . ?
C6 C1 C7 O1 -0.7(3) . . . . ?
C6 C1 C7 C8 176.3(2) . . . . ?
C7 C1 C2 C3 178.4(2) . . . . ?
C7 C1 C6 C5 -178.8(2) . . . . ?
C7 C8 C9 C10 94.4(2) . . . . ?
C7 C8 C9 C14 -89.0(2) . . . . ?
C8 C9 C10 C11 176.9(2) . . . . ?
C8 C9 C14 C13 -176.78(18) . . . . ?
C8 C9 C14 C15 -1.8(3) . . . . ?
C9 C10 C11 C12 -0.4(4) . . . . ?
C9 C14 C15 N1 18.0(3) . . . . ?
C9 C14 C15 N2 -158.50(19) . . . . ?
C10 C9 C14 C13 -0.1(3) . . . . ?
C10 C9 C14 C15 174.85(19) . . . . ?
C10 C11 C12 C13 0.6(3) . . . . ?
C11 C12 C13 C14 -0.5(3) . . . . ?
C11 C12 C13 C16 177.21(19) . . . . ?
C12 C13 C14 C9 0.3(3) . . . . ?
C12 C13 C14 C15 -174.99(18) . . . . ?
C12 C13 C16 C17 139.48(19) . . . . ?
C13 C14 C15 N1 -166.8(2) . . . . ?
C13 C14 C15 N2 16.7(3) . . . . ?
C13 C16 C17 O4 165.78(16) . . . . ?
C13 C16 C17 N2 49.7(2) . . . . ?
C13 C16 C17 C18 -71.6(2) . . . . ?
C14 C9 C10 C11 0.1(3) . . . . ?
C14 C13 C16 C17 -42.8(2) . . . . ?
C15 N2 C17 O4 -142.63(18) . . . . ?
C15 N2 C17 C16 -29.2(2) . . . . ?
C15 N2 C17 C18 93.4(2) . . . . ?
C15 N2 C24 O2 3.3(2) . . . . ?
C15 N2 C24 O3 -176.3(2) . . . . ?
C16 C13 C14 C9 -177.44(18) . . . . ?
C16 C13 C14 C15 7.2(3) . . . . ?
C16 C17 C18 C19 -69.8(2) . . . . ?
C16 C17 C18 C23 109.3(2) . . . . ?
C17 N2 C15 N1 179.02(18) . . . . ?
C17 N2 C15 C14 -4.0(3) . . . . ?
C17 N2 C24 O2 -178.44(17) . . . . ?
C17 N2 C24 O3 2.1(4) . . . . ?
C17 C18 C19 C20 178.7(2) . . . . ?
C17 C18 C23 C22 -178.9(2) . . . . ?
C18 C19 C20 C21 -0.4(4) . . . . ?
C19 C18 C23 C22 0.2(4) . . . . ?
C19 C20 C21 Br2 -178.89(18) . . . . ?
C19 C20 C21 C22 1.5(4) . . . . ?
C20 C21 C22 C23 -1.7(4) . . . . ?
C21 C22 C23 C18 0.9(4) . . . . ?
C23 C18 C19 C20 -0.5(3) . . . . ?
C24 O2 N1 C15 1.2(2) . . . . ?
C24 N2 C15 N1 -2.7(2) . . . . ?
C24 N2 C15 C14 174.34(18) . . . . ?
C24 N2 C17 O4 39.4(3) . . . . ?
C24 N2 C17 C16 152.79(19) . . . . ?
C24 N2 C17 C18 -84.6(2) . . . . ?

loop_
_smtbx_masks_void_nr
_smtbx_masks_void_average_x
_smtbx_masks_void_average_y
_smtbx_masks_void_average_z
_smtbx_masks_void_volume
_smtbx_masks_void_count_electrons
_smtbx_masks_void_content
1 0.000 0.000 0.000 144.4 44.8 ?
2 0.000 0.500 0.500 144.4 44.8 ?
